data_8107239
loop_
_publ_author_name
'Wang, Qin'
'Gao, Jia-Hao'
'Zhang, Sheng-Rui'
'Gao, Yan-Hong'
'Lu, Jiu-Fu'

_publ_section_title
;
 Crystal structure of
 poly[\m2-aqua-aqua-(\m2-1,3-di(1H-imidazol-1-yl)propane-\k2
 N:N&#x2032;)-(\m2-4,4&#x2032;-(1H-1,2,4-triazole-3,5-diyl)dibenzoato-\k2
 O:O&#x2032;)-(\m4-4,4&#x2032;-(1H-1,2,4-triazole-3,5-diyl)dibenzoato-\k5
 O,O&#x2032;:O&#x2033;:O&#x2032;&#x2033;:O&#x2032;&#x2033;)dicobalt(II)]
 -- water -- dimethylformamide (1/1/1) C44H43N11O12Co2
;
_journal_issue 5
_journal_name_full 'Zeitschrift f\"ur Kristallographie - New Crystal Structures'
_journal_page_first 869
_journal_page_last 872
_journal_paper_doi 10.1515/ncrs-2022-0215
_journal_volume 237
_journal_year 2022
_chemical_formula_moiety 'C44 H43 Co2 N11 O12'
_chemical_formula_sum 'C44 H43 Co2 N11 O12'
_chemical_formula_weight 1035.75
_space_group_crystal_system triclinic
_space_group_IT_number 2
_space_group_name_Hall '-P 1'
_space_group_name_H-M_alt 'P -1'
_atom_sites_solution_hydrogens mixed
_audit_creation_method SHELXL-2018/3
_cell_angle_alpha 113.982(2)
_cell_angle_beta 90.578(2)
_cell_angle_gamma 105.7310(10)
_cell_formula_units_Z 2
_cell_length_a 10.7333(11)
_cell_length_b 13.6796(11)
_cell_length_c 16.751(2)
_cell_measurement_reflns_used 3764
_cell_measurement_temperature 296(2)
_cell_measurement_theta_max 27.14
_cell_measurement_theta_min 2.58
_cell_volume 2142.7(4)
_computing_cell_refinement 'Bruker SMART'
_computing_data_collection 'SMART (Bruker, 2008)'
_computing_data_reduction 'SAINT (Bruker, 2008)'
_computing_molecular_graphics 'SHELXTL (Bruker, 2008)'
_computing_publication_material 'SHELXTL (Bruker, 2008)'
_computing_structure_refinement 'SHELXL-2018/3 (Sheldrick, 2018)'
_computing_structure_solution 'SHELXTL (Bruker, 2008)'
_diffrn_ambient_temperature 296(2)
_diffrn_measured_fraction_theta_full 0.994
_diffrn_measured_fraction_theta_max 0.994
_diffrn_measurement_device_type 'Bruker APEX-II CCD'
_diffrn_measurement_method '\f and \w scans'
_diffrn_radiation_type MoK\a
_diffrn_radiation_wavelength 0.71073
_diffrn_reflns_av_R_equivalents 0.0292
_diffrn_reflns_av_unetI/netI 0.0726
_diffrn_reflns_Laue_measured_fraction_full 0.994
_diffrn_reflns_Laue_measured_fraction_max 0.994
_diffrn_reflns_limit_h_max 11
_diffrn_reflns_limit_h_min -12
_diffrn_reflns_limit_k_max 16
_diffrn_reflns_limit_k_min -13
_diffrn_reflns_limit_l_max 10
_diffrn_reflns_limit_l_min -19
_diffrn_reflns_number 10985
_diffrn_reflns_point_group_measured_fraction_full 0.994
_diffrn_reflns_point_group_measured_fraction_max 0.994
_diffrn_reflns_theta_full 25.000
_diffrn_reflns_theta_max 25.000
_diffrn_reflns_theta_min 1.343
_exptl_absorpt_coefficient_mu 0.855
_exptl_absorpt_correction_T_max 0.904
_exptl_absorpt_correction_T_min 0.861
_exptl_absorpt_correction_type multi-scan
_exptl_absorpt_process_details 'SADABS; Bruker, 2008'
_exptl_crystal_colour purple
_exptl_crystal_density_diffrn 1.605
_exptl_crystal_density_method 'not measured'
_exptl_crystal_description block
_exptl_crystal_F_000 1068
_exptl_crystal_size_max 0.180
_exptl_crystal_size_mid 0.150
_exptl_crystal_size_min 0.120
_refine_diff_density_max 0.554
_refine_diff_density_min -0.714
_refine_diff_density_rms 0.104
_refine_ls_extinction_coef .
_refine_ls_extinction_method none
_refine_ls_goodness_of_fit_ref 1.016
_refine_ls_hydrogen_treatment mixed
_refine_ls_matrix_type full
_refine_ls_number_parameters 648
_refine_ls_number_reflns 7503
_refine_ls_number_restraints 9
_refine_ls_restrained_S_all 1.016
_refine_ls_R_factor_all 0.0815
_refine_ls_R_factor_gt 0.0460
_refine_ls_shift/su_max 0.000
_refine_ls_shift/su_mean 0.000
_refine_ls_structure_factor_coef Fsqd
_refine_ls_weighting_details 'w=1/[\s^2^(Fo^2^)+(0.0600P)^2^+0.0800P] where P=(Fo^2^+2Fc^2^)/3'
_refine_ls_weighting_scheme calc
_refine_ls_wR_factor_gt 0.1015
_refine_ls_wR_factor_ref 0.1243
_reflns_Friedel_coverage 0.000
_reflns_Friedel_fraction_full .
_reflns_Friedel_fraction_max .
_reflns_number_gt 5201
_reflns_number_total 7503
_reflns_threshold_expression 'I > 2\s(I)'
_cod_data_source_file suppl_j_ncrs-2022-0215_suppl.cif
_cod_data_source_block 22
_cod_database_code 8107239
_shelx_shelxl_version_number 2018/3
_shelx_space_group_comment
; 
The symmetry employed for this shelxl refinement is uniquely defined 
by the following loop, which should always be used as a source of 
symmetry information in preference to the above space-group names. 
They are only intended as comments. 
;
_shelx_estimated_absorpt_t_min 0.861
_shelx_estimated_absorpt_t_max 0.904

loop_
_space_group_symop_operation_xyz
'x, y, z'
'-x, -y, -z'

loop_
_atom_site_label
_atom_site_type_symbol
_atom_site_fract_x
_atom_site_fract_y
_atom_site_fract_z
_atom_site_U_iso_or_equiv
_atom_site_adp_type
_atom_site_occupancy
_atom_site_site_symmetry_order
_atom_site_calc_flag
_atom_site_refinement_flags_posn
_atom_site_refinement_flags_adp
_atom_site_refinement_flags_occupancy
_atom_site_disorder_assembly
_atom_site_disorder_group
C1 C 0.3879(4) 0.1110(3) 0.3604(3) 0.0274(9) Uani 1 1 d . . . . .
C2 C 0.4536(4) 0.2238(3) 0.4345(2) 0.0252(9) Uani 1 1 d . . . . .
C3 C 0.5784(4) 0.2481(3) 0.4761(3) 0.0308(10) Uani 1 1 d . . . . .
H3 H 0.623960 0.195684 0.455387 0.037 Uiso 1 1 calc R U . . .
C4 C 0.6354(4) 0.3499(3) 0.5479(3) 0.0303(10) Uani 1 1 d . . . . .
H4 H 0.719467 0.365467 0.574119 0.036 Uiso 1 1 calc R U . . .
C5 C 0.5692(4) 0.4285(3) 0.5812(3) 0.0282(10) Uani 1 1 d . . . . .
C6 C 0.4446(4) 0.4046(3) 0.5394(3) 0.0387(12) Uani 1 1 d . . . . .
H6 H 0.398785 0.456715 0.560308 0.046 Uiso 1 1 calc R U . . .
C7 C 0.3888(4) 0.3034(3) 0.4668(3) 0.0379(11) Uani 1 1 d . . . . .
H7 H 0.305956 0.288977 0.439237 0.046 Uiso 1 1 calc R U . . .
C8 C 0.6243(4) 0.5326(3) 0.6615(3) 0.0267(9) Uani 1 1 d . . . . .
C9 C 0.7500(4) 0.6526(3) 0.7785(3) 0.0249(9) Uani 1 1 d . . . . .
C10 C 0.8560(4) 0.7113(3) 0.8530(3) 0.0257(9) Uani 1 1 d . . . . .
C11 C 0.9415(4) 0.6544(3) 0.8603(3) 0.0361(11) Uani 1 1 d . . . . .
H11 H 0.931307 0.581923 0.818010 0.043 Uiso 1 1 calc R U . . .
C12 C 1.0409(4) 0.7041(3) 0.9294(3) 0.0356(11) Uani 1 1 d . . . . .
H12 H 1.098930 0.665642 0.932324 0.043 Uiso 1 1 calc R U . . .
C13 C 1.0560(4) 0.8096(3) 0.9944(3) 0.0262(9) Uani 1 1 d . . . . .
C14 C 0.9697(4) 0.8660(3) 0.9887(3) 0.0352(11) Uani 1 1 d . . . . .
H14 H 0.977279 0.936575 1.033182 0.042 Uiso 1 1 calc R U . . .
C15 C 0.8711(4) 0.8183(3) 0.9170(3) 0.0365(11) Uani 1 1 d . . . . .
H15 H 0.816005 0.858311 0.912341 0.044 Uiso 1 1 calc R U . . .
C16 C 1.1592(4) 0.8599(3) 1.0734(3) 0.0268(9) Uani 1 1 d . . . . .
C17 C -0.0552(4) -0.2869(3) 0.1583(2) 0.0238(9) Uani 1 1 d . . . . .
C18 C -0.1650(3) -0.3556(3) 0.0828(2) 0.0212(9) Uani 1 1 d . . . . .
C19 C -0.1792(4) -0.4673(3) 0.0276(3) 0.0276(10) Uani 1 1 d . . . . .
H19 H -0.121121 -0.501797 0.037775 0.033 Uiso 1 1 calc R U . . .
C20 C -0.2794(4) -0.5275(3) -0.0426(2) 0.0264(9) Uani 1 1 d . . . . .
H20 H -0.287924 -0.602121 -0.079108 0.032 Uiso 1 1 calc R U . . .
C21 C -0.3674(3) -0.4768(3) -0.0587(2) 0.0220(9) Uani 1 1 d . . . . .
C22 C -0.3541(4) -0.3658(3) -0.0033(3) 0.0284(10) Uani 1 1 d . . . . .
H22 H -0.413149 -0.331431 -0.012582 0.034 Uiso 1 1 calc R U . . .
C23 C -0.2521(4) -0.3057(3) 0.0665(3) 0.0276(10) Uani 1 1 d . . . . .
H23 H -0.242519 -0.230722 0.102591 0.033 Uiso 1 1 calc R U . . .
C24 C -0.4723(3) -0.5406(3) -0.1342(2) 0.0212(9) Uani 1 1 d . . . . .
C25 C -0.5955(3) -0.6628(3) -0.2525(2) 0.0217(9) Uani 1 1 d . . . . .
C26 C -0.6481(3) -0.7666(3) -0.3331(2) 0.0214(9) Uani 1 1 d . . . . .
C27 C -0.5836(4) -0.8472(3) -0.3611(2) 0.0255(9) Uani 1 1 d . . . . .
H27 H -0.505495 -0.834942 -0.328760 0.031 Uiso 1 1 calc R U . . .
C28 C -0.6339(3) -0.9460(3) -0.4369(2) 0.0243(9) Uani 1 1 d . . . . .
H28 H -0.589998 -0.999828 -0.454519 0.029 Uiso 1 1 calc R U . . .
C29 C -0.7503(3) -0.9650(3) -0.4867(2) 0.0220(9) Uani 1 1 d . . . . .
C30 C -0.8144(4) -0.8840(3) -0.4591(3) 0.0276(10) Uani 1 1 d . . . . .
H30 H -0.891362 -0.895400 -0.492235 0.033 Uiso 1 1 calc R U . . .
C31 C -0.7653(4) -0.7863(3) -0.3828(3) 0.0288(10) Uani 1 1 d . . . . .
H31 H -0.810492 -0.733410 -0.364307 0.035 Uiso 1 1 calc R U . . .
C32 C -0.8017(4) -1.0718(3) -0.5680(2) 0.0245(9) Uani 1 1 d . . . . .
C33 C 0.0147(4) 0.1560(3) 0.3035(3) 0.0358(11) Uani 1 1 d . . . . .
H33 H 0.093369 0.202487 0.299681 0.043 Uiso 1 1 calc R U . . .
C34 C -0.1301(4) 0.0159(4) 0.3037(3) 0.0382(11) Uani 1 1 d . . . . .
H34 H -0.171273 -0.055442 0.299786 0.046 Uiso 1 1 calc R U . . .
C35 C -0.1872(4) 0.0979(4) 0.3230(3) 0.0423(12) Uani 1 1 d . . . . .
H35 H -0.272753 0.093985 0.334042 0.051 Uiso 1 1 calc R U . . .
C36 C -0.1073(5) 0.2999(4) 0.3462(4) 0.0531(14) Uani 1 1 d . . . . .
H36A H -0.024813 0.349647 0.344180 0.064 Uiso 1 1 calc R U . . .
H36B H -0.127010 0.329331 0.406262 0.064 Uiso 1 1 calc R U . . .
C37 C -0.2116(4) 0.3000(4) 0.2870(3) 0.0478(13) Uani 1 1 d . . . . .
H37A H -0.286519 0.235094 0.275246 0.057 Uiso 1 1 calc R U . . .
H37B H -0.179958 0.291345 0.231172 0.057 Uiso 1 1 calc R U . . .
C38 C -0.2558(4) 0.4021(3) 0.3214(3) 0.0431(12) Uani 1 1 d . . . . .
H38A H -0.314243 0.398790 0.275192 0.052 Uiso 1 1 calc R U . . .
H38B H -0.304809 0.402445 0.369836 0.052 Uiso 1 1 calc R U . . .
C39 C -0.0844(4) 0.5516(3) 0.3011(3) 0.0284(10) Uani 1 1 d . . . . .
H39 H -0.104639 0.520312 0.240085 0.034 Uiso 1 1 calc R U . . .
C40 C -0.0913(4) 0.5771(4) 0.4375(3) 0.0439(12) Uani 1 1 d . . . . .
H40 H -0.114927 0.568785 0.488157 0.053 Uiso 1 1 calc R U . . .
C41 C 0.0054(4) 0.6610(4) 0.4329(3) 0.0388(11) Uani 1 1 d . . . . .
H41 H 0.060557 0.720810 0.481298 0.047 Uiso 1 1 calc R U . . .
C42 C 0.5167(4) 0.9317(4) 0.8532(3) 0.0417(12) Uani 1 1 d . . . . .
H42 H 0.583760 0.957964 0.825472 0.050 Uiso 1 1 calc R U . . .
C43 C 0.3216(5) 0.9538(5) 0.9212(4) 0.0633(16) Uani 1 1 d . . . . .
H43A H 0.325772 0.888710 0.928576 0.095 Uiso 1 1 calc R U . . .
H43B H 0.240335 0.936662 0.886481 0.095 Uiso 1 1 calc R U . . .
H43C H 0.327428 1.014132 0.977922 0.095 Uiso 1 1 calc R U . . .
C44 C 0.4384(5) 1.0850(4) 0.8610(4) 0.0562(15) Uani 1 1 d . . . . .
H44A H 0.507387 1.094781 0.826336 0.084 Uiso 1 1 calc R U . . .
H44B H 0.456681 1.150016 0.916436 0.084 Uiso 1 1 calc R U . . .
H44C H 0.357138 1.075325 0.829959 0.084 Uiso 1 1 calc R U . . .
Co1 Co 0.12432(5) -0.04372(4) 0.26195(3) 0.02256(15) Uani 1 1 d . . . . .
Co2 Co 0.13780(5) -0.25823(4) 0.29449(3) 0.02151(15) Uani 1 1 d . . . . .
N1 N 0.5670(3) 0.6119(3) 0.6928(2) 0.0344(9) Uani 1 1 d . . . . .
N2 N 0.6491(3) 0.6885(3) 0.7679(2) 0.0331(9) Uani 1 1 d . . . . .
H2 H 0.637801 0.750821 0.803415 0.040 Uiso 1 1 calc R U . . .
N3 N 0.7377(3) 0.5538(3) 0.7122(2) 0.0281(8) Uani 1 1 d . . . . .
N4 N -0.5693(3) -0.5042(3) -0.1497(2) 0.0265(8) Uani 1 1 d . . . . .
H4A H -0.579942 -0.440714 -0.116252 0.032 Uiso 1 1 calc R U . . .
N5 N -0.6492(3) -0.5808(2) -0.2254(2) 0.0259(8) Uani 1 1 d . . . . .
N6 N -0.4845(3) -0.6411(2) -0.1984(2) 0.0227(7) Uani 1 1 d . . . . .
N7 N -0.0034(3) 0.0520(3) 0.2907(2) 0.0280(8) Uani 1 1 d . . . . .
N8 N -0.0929(3) 0.1883(3) 0.3228(2) 0.0369(9) Uani 1 1 d . . . . .
N9 N -0.1475(3) 0.5069(3) 0.3523(2) 0.0321(9) Uani 1 1 d . . . . .
N10 N 0.0108(3) 0.6458(3) 0.3474(2) 0.0262(8) Uani 1 1 d . . . . .
N11 N 0.4295(3) 0.9870(3) 0.8766(2) 0.0402(10) Uani 1 1 d . . . . .
O1 O 0.2751(2) 0.0990(2) 0.32642(18) 0.0321(7) Uani 1 1 d . . . . .
O2 O 0.4434(3) 0.0372(2) 0.33751(19) 0.0382(8) Uani 1 1 d . . . . .
O3 O 1.1577(3) 0.9508(2) 1.13595(17) 0.0326(7) Uani 1 1 d . . . . .
O4 O 1.2389(3) 0.8072(2) 1.07241(18) 0.0362(7) Uani 1 1 d . . . . .
O5 O -0.0371(2) -0.1834(2) 0.19469(18) 0.0306(7) Uani 1 1 d . . . . .
O6 O 0.0105(2) -0.3381(2) 0.18025(17) 0.0300(7) Uani 1 1 d . . . . .
O7 O -0.7561(3) -1.1515(2) -0.58065(18) 0.0331(7) Uani 1 1 d . . . . .
O8 O -0.8919(2) -1.0835(2) -0.62484(17) 0.0294(7) Uani 1 1 d . . . . .
O9 O 0.2604(3) -0.1510(2) 0.24192(18) 0.0263(6) Uani 1 1 d D . . . .
O10 O 0.2457(3) -0.3655(2) 0.25684(19) 0.0286(7) Uani 1 1 d D . . . .
O11 O 0.3705(3) 0.6984(3) 0.9298(2) 0.0488(9) Uani 1 1 d D . . . .
O12 O 0.5167(3) 0.8481(3) 0.8651(2) 0.0487(9) Uani 1 1 d . . . . .
H11A H 0.411(3) 0.7516(13) 0.9170(15) 0.026(12) Uiso 1 1 d D . . . .
H11B H 0.326(2) 0.7269(19) 0.9698(14) 0.063(18) Uiso 1 1 d D . . . .
H10A H 0.3189(14) -0.355(2) 0.2376(18) 0.050(15) Uiso 1 1 d D . . . .
H10B H 0.236(3) -0.4229(13) 0.2671(16) 0.042(14) Uiso 1 1 d D . . . .
H9B H 0.326(2) -0.0922(19) 0.2647(18) 0.068(17) Uiso 1 1 d D . . . .
H9A H 0.258(4) -0.172(3) 0.1865(3) 0.073(18) Uiso 1 1 d D . . . .

loop_
_atom_site_aniso_label
_atom_site_aniso_U_11
_atom_site_aniso_U_22
_atom_site_aniso_U_33
_atom_site_aniso_U_23
_atom_site_aniso_U_13
_atom_site_aniso_U_12
C1 0.030(2) 0.024(2) 0.024(2) 0.0068(18) 0.0010(18) 0.0063(18)
C2 0.029(2) 0.020(2) 0.022(2) 0.0061(17) -0.0008(17) 0.0045(17)
C3 0.030(2) 0.026(2) 0.029(2) 0.0023(19) 0.0011(19) 0.0124(18)
C4 0.025(2) 0.024(2) 0.027(2) -0.0014(19) -0.0092(18) 0.0046(17)
C5 0.032(2) 0.018(2) 0.026(2) 0.0030(18) -0.0059(18) 0.0043(17)
C6 0.034(2) 0.025(2) 0.043(3) -0.004(2) -0.010(2) 0.0163(19)
C7 0.033(2) 0.030(2) 0.036(3) -0.001(2) -0.011(2) 0.0102(19)
C8 0.024(2) 0.021(2) 0.026(2) 0.0029(18) -0.0043(17) 0.0031(17)
C9 0.027(2) 0.018(2) 0.026(2) 0.0045(18) -0.0007(18) 0.0078(17)
C10 0.025(2) 0.018(2) 0.026(2) 0.0040(18) -0.0022(17) 0.0022(17)
C11 0.035(2) 0.025(2) 0.030(2) -0.0065(19) -0.007(2) 0.0115(19)
C12 0.033(2) 0.030(2) 0.032(2) 0.000(2) -0.004(2) 0.0148(19)
C13 0.025(2) 0.027(2) 0.023(2) 0.0090(18) 0.0009(17) 0.0043(17)
C14 0.044(3) 0.017(2) 0.030(2) -0.0024(19) -0.009(2) 0.0079(19)
C15 0.043(3) 0.022(2) 0.037(3) 0.003(2) -0.010(2) 0.014(2)
C16 0.028(2) 0.025(2) 0.020(2) 0.0054(19) 0.0020(17) 0.0025(18)
C17 0.023(2) 0.021(2) 0.020(2) 0.0033(18) 0.0012(17) 0.0031(17)
C18 0.0216(19) 0.017(2) 0.019(2) 0.0052(17) -0.0033(16) 0.0019(16)
C19 0.027(2) 0.024(2) 0.029(2) 0.0079(19) -0.0048(18) 0.0085(17)
C20 0.032(2) 0.015(2) 0.021(2) -0.0026(17) -0.0034(18) 0.0065(17)
C21 0.0227(19) 0.017(2) 0.020(2) 0.0024(17) -0.0026(16) 0.0044(16)
C22 0.027(2) 0.021(2) 0.030(2) 0.0031(18) -0.0064(18) 0.0090(17)
C23 0.030(2) 0.014(2) 0.026(2) -0.0029(17) -0.0057(18) 0.0072(17)
C24 0.0211(19) 0.0147(19) 0.020(2) 0.0017(17) -0.0019(16) 0.0017(16)
C25 0.0197(19) 0.019(2) 0.019(2) 0.0014(17) 0.0005(16) 0.0053(16)
C26 0.0233(19) 0.017(2) 0.0172(19) 0.0023(16) -0.0010(16) 0.0035(16)
C27 0.023(2) 0.019(2) 0.022(2) -0.0007(17) -0.0084(17) 0.0043(16)
C28 0.025(2) 0.017(2) 0.025(2) 0.0022(17) -0.0012(17) 0.0089(16)
C29 0.023(2) 0.019(2) 0.019(2) 0.0052(17) 0.0011(16) 0.0032(16)
C30 0.023(2) 0.028(2) 0.024(2) 0.0032(18) -0.0079(17) 0.0090(18)
C31 0.028(2) 0.023(2) 0.026(2) -0.0009(18) -0.0025(18) 0.0130(18)
C32 0.024(2) 0.022(2) 0.019(2) 0.0018(17) 0.0018(17) 0.0051(17)
C33 0.031(2) 0.025(2) 0.050(3) 0.016(2) 0.000(2) 0.0059(19)
C34 0.039(3) 0.027(2) 0.054(3) 0.021(2) 0.015(2) 0.012(2)
C35 0.042(3) 0.029(3) 0.057(3) 0.018(2) 0.016(2) 0.015(2)
C36 0.053(3) 0.027(3) 0.075(4) 0.015(3) -0.007(3) 0.015(2)
C37 0.043(3) 0.031(3) 0.063(3) 0.017(2) -0.010(2) 0.007(2)
C38 0.029(2) 0.029(2) 0.073(4) 0.024(3) 0.003(2) 0.007(2)
C39 0.034(2) 0.019(2) 0.031(2) 0.0066(19) 0.0029(19) 0.0141(18)
C40 0.047(3) 0.046(3) 0.041(3) 0.023(2) 0.008(2) 0.010(2)
C41 0.039(3) 0.038(3) 0.032(3) 0.012(2) -0.002(2) 0.005(2)
C42 0.037(3) 0.035(3) 0.040(3) 0.006(2) 0.001(2) 0.007(2)
C43 0.065(4) 0.064(4) 0.065(4) 0.025(3) 0.032(3) 0.030(3)
C44 0.049(3) 0.043(3) 0.076(4) 0.021(3) 0.003(3) 0.020(3)
Co1 0.0241(3) 0.0148(3) 0.0210(3) 0.0004(2) -0.0050(2) 0.0056(2)
Co2 0.0237(3) 0.0156(3) 0.0191(3) 0.0014(2) -0.0037(2) 0.0062(2)
N1 0.0336(19) 0.0224(19) 0.032(2) -0.0040(16) -0.0119(16) 0.0099(15)
N2 0.0368(19) 0.0195(18) 0.028(2) -0.0053(15) -0.0081(16) 0.0111(15)
N3 0.0262(17) 0.0201(18) 0.0291(19) 0.0020(16) -0.0044(15) 0.0069(14)
N4 0.0293(18) 0.0189(17) 0.0204(17) -0.0047(14) -0.0057(14) 0.0116(14)
N5 0.0239(17) 0.0207(18) 0.0212(18) -0.0017(15) -0.0073(14) 0.0055(14)
N6 0.0181(16) 0.0190(17) 0.0203(17) -0.0015(14) -0.0049(13) 0.0054(13)
N7 0.0279(18) 0.0214(18) 0.033(2) 0.0081(16) 0.0033(15) 0.0108(15)
N8 0.038(2) 0.024(2) 0.050(2) 0.0119(18) 0.0039(18) 0.0156(17)
N9 0.0307(19) 0.0229(19) 0.046(2) 0.0157(18) 0.0048(17) 0.0120(16)
N10 0.0266(17) 0.0207(18) 0.0285(19) 0.0080(16) 0.0020(15) 0.0066(14)
N11 0.039(2) 0.032(2) 0.041(2) 0.0082(19) 0.0071(19) 0.0105(18)
O1 0.0301(15) 0.0213(15) 0.0332(17) 0.0024(13) -0.0110(13) 0.0050(12)
O2 0.0357(16) 0.0221(15) 0.0387(18) -0.0046(14) -0.0118(14) 0.0092(13)
O3 0.0409(17) 0.0248(16) 0.0235(15) 0.0040(13) -0.0038(13) 0.0070(13)
O4 0.0366(16) 0.0425(18) 0.0235(16) 0.0039(14) -0.0020(13) 0.0189(15)
O5 0.0274(15) 0.0183(15) 0.0321(16) -0.0001(13) -0.0103(13) 0.0030(12)
O6 0.0324(15) 0.0216(15) 0.0288(16) 0.0055(13) -0.0118(13) 0.0059(12)
O7 0.0410(16) 0.0192(15) 0.0259(16) -0.0028(13) -0.0066(13) 0.0087(13)
O8 0.0284(15) 0.0308(16) 0.0191(14) 0.0031(12) -0.0060(12) 0.0058(12)
O9 0.0258(15) 0.0197(15) 0.0241(16) 0.0043(13) -0.0002(12) 0.0007(12)
O10 0.0265(16) 0.0246(16) 0.0377(17) 0.0122(14) 0.0096(13) 0.0136(12)
O11 0.063(2) 0.0331(19) 0.057(2) 0.0179(18) 0.0228(19) 0.0274(18)
O12 0.054(2) 0.0362(19) 0.056(2) 0.0155(17) 0.0163(17) 0.0204(16)

loop_
_atom_type_symbol
_atom_type_description
_atom_type_scat_dispersion_real
_atom_type_scat_dispersion_imag
_atom_type_scat_source
C C 0.0033 0.0016 'International Tables Vol C Tables 4.2.6.8 and 6.1.1.4'
H H 0.0000 0.0000 'International Tables Vol C Tables 4.2.6.8 and 6.1.1.4'
N N 0.0061 0.0033 'International Tables Vol C Tables 4.2.6.8 and 6.1.1.4'
O O 0.0106 0.0060 'International Tables Vol C Tables 4.2.6.8 and 6.1.1.4'
Co Co 0.3494 0.9721 'International Tables Vol C Tables 4.2.6.8 and 6.1.1.4'

loop_
_geom_angle_atom_site_label_1
_geom_angle_atom_site_label_2
_geom_angle_atom_site_label_3
_geom_angle
_geom_angle_site_symmetry_1
_geom_angle_site_symmetry_3
O2 C1 O1 124.8(3) . .
O2 C1 C2 119.8(3) . .
O1 C1 C2 115.4(3) . .
C7 C2 C3 118.3(3) . .
C7 C2 C1 120.8(3) . .
C3 C2 C1 120.8(3) . .
C4 C3 C2 120.5(4) . .
C5 C4 C3 121.1(3) . .
C4 C5 C6 118.4(3) . .
C4 C5 C8 121.5(3) . .
C6 C5 C8 120.0(3) . .
C7 C6 C5 120.3(4) . .
C2 C7 C6 121.3(4) . .
N1 C8 N3 114.1(3) . .
N1 C8 C5 123.1(3) . .
N3 C8 C5 122.8(3) . .
N3 C9 N2 109.5(3) . .
N3 C9 C10 124.8(3) . .
N2 C9 C10 125.7(3) . .
C15 C10 C11 119.1(3) . .
C15 C10 C9 122.9(3) . .
C11 C10 C9 117.9(3) . .
C12 C11 C10 120.6(4) . .
C11 C12 C13 121.1(4) . .
C12 C13 C14 118.8(4) . .
C12 C13 C16 120.7(4) . .
C14 C13 C16 120.5(4) . .
C13 C14 C15 120.8(4) . .
C10 C15 C14 119.6(4) . .
O4 C16 O3 125.2(3) . .
O4 C16 C13 117.3(4) . .
O3 C16 C13 117.6(3) . .
O5 C17 O6 125.1(3) . .
O5 C17 C18 117.0(3) . .
O6 C17 C18 117.8(3) . .
C23 C18 C19 118.9(3) . .
C23 C18 C17 119.3(3) . .
C19 C18 C17 121.8(3) . .
C20 C19 C18 120.5(3) . .
C19 C20 C21 120.4(3) . .
C22 C21 C20 119.2(3) . .
C22 C21 C24 120.6(3) . .
C20 C21 C24 120.2(3) . .
C21 C22 C23 119.9(3) . .
C18 C23 C22 121.1(3) . .
N6 C24 N4 109.0(3) . .
N6 C24 C21 126.3(3) . .
N4 C24 C21 124.7(3) . .
N5 C25 N6 113.5(3) . .
N5 C25 C26 123.2(3) . .
N6 C25 C26 123.3(3) . .
C27 C26 C31 118.8(3) . .
C27 C26 C25 120.7(3) . .
C31 C26 C25 120.5(3) . .
C26 C27 C28 120.8(3) . .
C27 C28 C29 120.2(3) . .
C30 C29 C28 119.0(3) . .
C30 C29 C32 122.1(3) . .
C28 C29 C32 119.0(3) . .
C31 C30 C29 120.8(3) . .
C30 C31 C26 120.4(3) . .
O7 C32 O8 119.6(3) . .
O7 C32 C29 119.4(3) . .
O8 C32 C29 121.0(3) . .
N7 C33 N8 112.5(4) . .
C35 C34 N7 110.7(4) . .
C34 C35 N8 105.6(4) . .
N8 C36 C37 113.4(4) . .
C36 C37 C38 115.3(4) . .
N9 C38 C37 113.1(3) . .
N10 C39 N9 112.2(4) . .
C41 C40 N9 106.0(4) . .
C40 C41 N10 110.5(4) . .
O12 C42 N11 125.6(5) . .
O1 Co1 N7 89.21(11) . .
O1 Co1 O5 176.25(10) . .
N7 Co1 O5 87.35(11) . .
O1 Co1 O3 93.51(11) . 1_444
N7 Co1 O3 98.56(12) . 1_444
O5 Co1 O3 85.53(11) . 1_444
O1 Co1 O8 93.38(10) . 1_666
N7 Co1 O8 97.37(12) . 1_666
O5 Co1 O8 88.55(10) . 1_666
O3 Co1 O8 162.71(10) 1_444 1_666
O1 Co1 O9 91.14(10) . .
N7 Co1 O9 174.69(12) . .
O5 Co1 O9 92.42(10) . .
O3 Co1 O9 86.71(10) 1_444 .
O8 Co1 O9 77.32(10) 1_666 .
O10 Co2 O6 95.29(11) . .
O10 Co2 N10 92.29(12) . 1_545
O6 Co2 N10 89.07(12) . 1_545
O10 Co2 O7 97.41(11) . 1_666
O6 Co2 O7 167.30(10) . 1_666
N10 Co2 O7 90.81(12) 1_545 1_666
O10 Co2 O9 91.85(12) . .
O6 Co2 O9 90.24(11) . .
N10 Co2 O9 175.85(11) 1_545 .
O7 Co2 O9 88.95(11) 1_666 .
O10 Co2 O8 153.28(10) . 1_666
O6 Co2 O8 108.39(9) . 1_666
N10 Co2 O8 100.09(11) 1_545 1_666
O7 Co2 O8 59.15(9) 1_666 1_666
O9 Co2 O8 76.26(10) . 1_666
C8 N1 N2 102.7(3) . .
C9 N2 N1 110.2(3) . .
C9 N3 C8 103.6(3) . .
C24 N4 N5 111.0(3) . .
C25 N5 N4 102.7(3) . .
C24 N6 C25 103.8(3) . .
C33 N7 C34 104.6(3) . .
C33 N7 Co1 130.7(3) . .
C34 N7 Co1 124.6(3) . .
C33 N8 C35 106.6(3) . .
C33 N8 C36 127.9(4) . .
C35 N8 C36 125.4(4) . .
C39 N9 C40 106.8(4) . .
C39 N9 C38 125.7(4) . .
C40 N9 C38 127.5(4) . .
C39 N10 C41 104.5(4) . .
C39 N10 Co2 125.4(3) . 1_565
C41 N10 Co2 130.2(3) . 1_565
C42 N11 C44 121.7(4) . .
C42 N11 C43 121.7(4) . .
C44 N11 C43 116.6(4) . .
C1 O1 Co1 129.3(2) . .
C16 O3 Co1 119.9(3) . 1_666
C17 O5 Co1 134.7(2) . .
C17 O6 Co2 120.7(2) . .
C32 O7 Co2 96.4(2) . 1_444
C32 O8 Co1 129.5(2) . 1_444
C32 O8 Co2 84.7(2) . 1_444
Co1 O8 Co2 91.73(10) 1_444 1_444
Co2 O9 Co1 93.51(10) . .

loop_
_geom_bond_atom_site_label_1
_geom_bond_atom_site_label_2
_geom_bond_distance
_geom_bond_site_symmetry_2
C1 O2 1.241(4) .
C1 O1 1.271(4) .
C1 C2 1.501(5) .
C2 C7 1.379(5) .
C2 C3 1.394(5) .
C3 C4 1.386(5) .
C4 C5 1.380(5) .
C5 C6 1.394(5) .
C5 C8 1.469(5) .
C6 C7 1.386(5) .
C8 N1 1.318(5) .
C8 N3 1.369(4) .
C9 N3 1.326(5) .
C9 N2 1.341(5) .
C9 C10 1.469(5) .
C10 C15 1.382(5) .
C10 C11 1.388(5) .
C11 C12 1.372(5) .
C12 C13 1.374(5) .
C13 C14 1.381(5) .
C13 C16 1.507(5) .
C14 C15 1.397(5) .
C16 O4 1.255(4) .
C16 O3 1.263(4) .
C17 O5 1.249(4) .
C17 O6 1.263(4) .
C17 C18 1.509(5) .
C18 C23 1.381(5) .
C18 C19 1.391(5) .
C19 C20 1.386(5) .
C20 C21 1.396(5) .
C21 C22 1.387(5) .
C21 C24 1.472(5) .
C22 C23 1.395(5) .
C24 N6 1.327(4) .
C24 N4 1.335(4) .
C25 N5 1.319(4) .
C25 N6 1.377(4) .
C25 C26 1.466(5) .
C26 C27 1.384(5) .
C26 C31 1.400(5) .
C27 C28 1.388(5) .
C28 C29 1.398(5) .
C29 C30 1.385(5) .
C29 C32 1.491(5) .
C30 C31 1.384(5) .
C32 O7 1.255(4) .
C32 O8 1.282(4) .
C33 N7 1.307(5) .
C33 N8 1.341(5) .
C34 C35 1.350(5) .
C34 N7 1.367(5) .
C35 N8 1.370(5) .
C36 N8 1.467(5) .
C36 C37 1.489(6) .
C37 C38 1.490(6) .
C38 N9 1.469(5) .
C39 N10 1.328(5) .
C39 N9 1.334(5) .
C40 C41 1.352(6) .
C40 N9 1.371(5) .
C41 N10 1.365(5) .
C42 O12 1.239(5) .
C42 N11 1.324(5) .
C43 N11 1.453(6) .
C44 N11 1.446(6) .
Co1 O1 2.033(2) .
Co1 N7 2.074(3) .
Co1 O5 2.083(2) .
Co1 O3 2.119(3) 1_444
Co1 O8 2.172(3) 1_666
Co1 O9 2.274(3) .
Co2 O10 2.019(2) .
Co2 O6 2.040(2) .
Co2 N10 2.090(3) 1_545
Co2 O7 2.091(3) 1_666
Co2 O9 2.164(3) .
Co2 O8 2.331(3) 1_666
N1 N2 1.366(4) .
N4 N5 1.361(4) .

loop_
_geom_hbond_atom_site_label_D
_geom_hbond_atom_site_label_H
_geom_hbond_atom_site_label_A
_geom_hbond_distance_DH
_geom_hbond_distance_HA
_geom_hbond_distance_DA
_geom_hbond_angle_DHA
_geom_hbond_site_symmetry_A
_geom_hbond_publ_flag
O9 H9A O4 0.8501(11) 1.817(11) 2.653(4) 168(5) 1_444 yes
O9 H9A O3 0.8501(11) 2.61(5) 3.018(4) 110(4) 1_444 yes
O9 H9B O2 0.8500(11) 1.794(8) 2.626(4) 165(3) . yes
O9 H9B O1 0.8500(11) 2.60(4) 3.081(4) 117(3) . yes
O10 H10B N3 0.8500(10) 2.045(9) 2.875(4) 165(3) 2_656 yes
O10 H10A N6 0.8500(10) 1.907(8) 2.744(4) 168(3) 2_545 yes
O11 H11B O4 0.8500(10) 2.024(6) 2.870(4) 174(3) 1_455 yes
O11 H11A O12 0.8500(11) 1.981(7) 2.815(5) 167(2) . yes
N4 H4A O11 0.86 1.97 2.803(4) 164.3 1_444 yes
N2 H2 O12 0.86 2.09 2.876(4) 151.4 . yes
C39 H39 O6 0.93 2.57 3.018(5) 110.3 1_565 yes
C39 H39 O6 0.93 2.57 3.018(5) 110.3 1_565 yes
N2 H2 O12 0.86 2.09 2.876(4) 151.4 . yes
N4 H4A O11 0.86 1.97 2.803(4) 164.3 1_444 yes
O11 H11A O12 0.8500(11) 1.981(7) 2.815(5) 167(2) . yes
O11 H11B O4 0.8500(10) 2.024(6) 2.870(4) 174(3) 1_455 yes
O10 H10A N6 0.8500(10) 1.907(8) 2.744(4) 168(3) 2_545 yes
O10 H10B N3 0.8500(10) 2.045(9) 2.875(4) 165(3) 2_656 yes
O9 H9B O1 0.8500(11) 2.60(4) 3.081(4) 117(3) . yes
O9 H9B O2 0.8500(11) 1.794(8) 2.626(4) 165(3) . yes
O9 H9A O3 0.8501(11) 2.61(5) 3.018(4) 110(4) 1_444 yes
O9 H9A O4 0.8501(11) 1.817(11) 2.653(4) 168(5) 1_444 yes

loop_
_geom_torsion_atom_site_label_1
_geom_torsion_atom_site_label_2
_geom_torsion_atom_site_label_3
_geom_torsion_atom_site_label_4
_geom_torsion
_geom_torsion_site_symmetry_1
_geom_torsion_site_symmetry_2
_geom_torsion_site_symmetry_3
_geom_torsion_site_symmetry_4
O2 C1 C2 C7 -173.7(4) . . . .
O1 C1 C2 C7 5.2(6) . . . .
O2 C1 C2 C3 2.3(6) . . . .
O1 C1 C2 C3 -178.7(4) . . . .
C7 C2 C3 C4 0.1(6) . . . .
C1 C2 C3 C4 -176.1(4) . . . .
C2 C3 C4 C5 1.3(7) . . . .
C3 C4 C5 C6 -1.7(7) . . . .
C3 C4 C5 C8 175.0(4) . . . .
C4 C5 C6 C7 0.7(7) . . . .
C8 C5 C6 C7 -176.0(4) . . . .
C3 C2 C7 C6 -1.0(7) . . . .
C1 C2 C7 C6 175.1(4) . . . .
C5 C6 C7 C2 0.6(7) . . . .
C4 C5 C8 N1 176.6(4) . . . .
C6 C5 C8 N1 -6.7(7) . . . .
C4 C5 C8 N3 -5.8(7) . . . .
C6 C5 C8 N3 170.8(4) . . . .
N3 C9 C10 C15 174.6(4) . . . .
N2 C9 C10 C15 -7.4(7) . . . .
N3 C9 C10 C11 -7.7(6) . . . .
N2 C9 C10 C11 170.3(4) . . . .
C15 C10 C11 C12 -0.9(7) . . . .
C9 C10 C11 C12 -178.8(4) . . . .
C10 C11 C12 C13 2.0(7) . . . .
C11 C12 C13 C14 -0.6(7) . . . .
C11 C12 C13 C16 175.4(4) . . . .
C12 C13 C14 C15 -1.9(7) . . . .
C16 C13 C14 C15 -177.9(4) . . . .
C11 C10 C15 C14 -1.6(7) . . . .
C9 C10 C15 C14 176.2(4) . . . .
C13 C14 C15 C10 3.0(7) . . . .
C12 C13 C16 O4 7.7(6) . . . .
C14 C13 C16 O4 -176.3(4) . . . .
C12 C13 C16 O3 -171.3(4) . . . .
C14 C13 C16 O3 4.6(6) . . . .
O5 C17 C18 C23 -10.2(5) . . . .
O6 C17 C18 C23 169.3(4) . . . .
O5 C17 C18 C19 168.2(4) . . . .
O6 C17 C18 C19 -12.3(6) . . . .
C23 C18 C19 C20 -0.1(6) . . . .
C17 C18 C19 C20 -178.5(4) . . . .
C18 C19 C20 C21 0.0(6) . . . .
C19 C20 C21 C22 -0.6(6) . . . .
C19 C20 C21 C24 179.0(4) . . . .
C20 C21 C22 C23 1.3(6) . . . .
C24 C21 C22 C23 -178.3(4) . . . .
C19 C18 C23 C22 0.9(6) . . . .
C17 C18 C23 C22 179.3(4) . . . .
C21 C22 C23 C18 -1.5(6) . . . .
C22 C21 C24 N6 170.1(4) . . . .
C20 C21 C24 N6 -9.5(6) . . . .
C22 C21 C24 N4 -8.1(6) . . . .
C20 C21 C24 N4 172.3(4) . . . .
N5 C25 C26 C27 176.3(4) . . . .
N6 C25 C26 C27 -2.9(6) . . . .
N5 C25 C26 C31 -4.3(6) . . . .
N6 C25 C26 C31 176.5(4) . . . .
C31 C26 C27 C28 -0.1(6) . . . .
C25 C26 C27 C28 179.3(4) . . . .
C26 C27 C28 C29 0.7(6) . . . .
C27 C28 C29 C30 -0.2(6) . . . .
C27 C28 C29 C32 179.7(4) . . . .
C28 C29 C30 C31 -0.8(6) . . . .
C32 C29 C30 C31 179.2(4) . . . .
C29 C30 C31 C26 1.5(6) . . . .
C27 C26 C31 C30 -1.0(6) . . . .
C25 C26 C31 C30 179.6(4) . . . .
C30 C29 C32 O7 -165.5(4) . . . .
C28 C29 C32 O7 14.5(6) . . . .
C30 C29 C32 O8 14.2(6) . . . .
C28 C29 C32 O8 -165.8(4) . . . .
N7 C34 C35 N8 -0.6(5) . . . .
N8 C36 C37 C38 163.5(4) . . . .
C36 C37 C38 N9 50.7(6) . . . .
N9 C40 C41 N10 0.4(5) . . . .
N3 C8 N1 N2 0.1(5) . . . .
C5 C8 N1 N2 177.9(4) . . . .
N3 C9 N2 N1 0.0(5) . . . .
C10 C9 N2 N1 -178.2(4) . . . .
C8 N1 N2 C9 -0.1(5) . . . .
N2 C9 N3 C8 0.0(5) . . . .
C10 C9 N3 C8 178.3(4) . . . .
N1 C8 N3 C9 -0.1(5) . . . .
C5 C8 N3 C9 -177.9(4) . . . .
N6 C24 N4 N5 0.2(5) . . . .
C21 C24 N4 N5 178.6(4) . . . .
N6 C25 N5 N4 -1.0(4) . . . .
C26 C25 N5 N4 179.8(4) . . . .
C24 N4 N5 C25 0.5(4) . . . .
N4 C24 N6 C25 -0.7(4) . . . .
C21 C24 N6 C25 -179.1(4) . . . .
N5 C25 N6 C24 1.1(5) . . . .
C26 C25 N6 C24 -179.7(4) . . . .
N8 C33 N7 C34 -0.8(5) . . . .
N8 C33 N7 Co1 -178.5(3) . . . .
C35 C34 N7 C33 0.8(5) . . . .
C35 C34 N7 Co1 178.8(3) . . . .
N7 C33 N8 C35 0.4(5) . . . .
N7 C33 N8 C36 176.1(4) . . . .
C34 C35 N8 C33 0.1(5) . . . .
C34 C35 N8 C36 -175.7(4) . . . .
C37 C36 N8 C33 123.1(5) . . . .
C37 C36 N8 C35 -62.1(7) . . . .
N10 C39 N9 C40 0.9(4) . . . .
N10 C39 N9 C38 -178.9(3) . . . .
C41 C40 N9 C39 -0.8(5) . . . .
C41 C40 N9 C38 179.0(4) . . . .
C37 C38 N9 C39 79.9(5) . . . .
C37 C38 N9 C40 -99.8(5) . . . .
N9 C39 N10 C41 -0.6(4) . . . .
N9 C39 N10 Co2 178.4(2) . . . 1_565
C40 C41 N10 C39 0.1(5) . . . .
C40 C41 N10 Co2 -178.8(3) . . . 1_565
O12 C42 N11 C44 179.2(4) . . . .
O12 C42 N11 C43 0.7(7) . . . .
O2 C1 O1 Co1 24.5(6) . . . .
C2 C1 O1 Co1 -154.4(3) . . . .
O4 C16 O3 Co1 -62.2(5) . . . 1_666
C13 C16 O3 Co1 116.8(3) . . . 1_666
O6 C17 O5 Co1 28.5(6) . . . .
C18 C17 O5 Co1 -152.0(3) . . . .
O5 C17 O6 Co2 10.8(5) . . . .
C18 C17 O6 Co2 -168.7(2) . . . .
O8 C32 O7 Co2 4.3(4) . . . 1_444
C29 C32 O7 Co2 -176.0(3) . . . 1_444
O7 C32 O8 Co1 -91.7(4) . . . 1_444
C29 C32 O8 Co1 88.6(4) . . . 1_444
O7 C32 O8 Co2 -3.8(4) . . . 1_444
C29 C32 O8 Co2 176.5(4) . . . 1_444
